data_4519393
loop_
_publ_author_name
'de Vries, Folkert'
'Otten, Edwin'

_publ_section_title
;
 Reversible On/Off Switching of Lactide Cyclopolymerization with a
 Redox-Active Formazanate Ligand
;
_journal_issue 7
_journal_name_full 'ACS Catalysis'
_journal_page_first 4125
_journal_page_last 4130
_journal_paper_doi 10.1021/acscatal.1c05689
_journal_volume 12
_journal_year 2022
_chemical_formula_sum 'C59 H52 N8 O2 Zn2'
_chemical_formula_weight 1035.82
_space_group_crystal_system triclinic
_space_group_IT_number 2
_space_group_name_Hall '-P 1'
_space_group_name_H-M_alt 'P -1'
_atom_sites_solution_hydrogens geom
_atom_sites_solution_primary dual
_audit_creation_method SHELXL-2018/1
_cell_angle_alpha 80.7300(10)
_cell_angle_beta 73.2480(10)
_cell_angle_gamma 67.2520(10)
_cell_formula_units_Z 1
_cell_length_a 9.1508(3)
_cell_length_b 10.8692(4)
_cell_length_c 14.2352(5)
_cell_measurement_reflns_used 9902
_cell_measurement_temperature 100(2)
_cell_measurement_theta_max 72.57
_cell_measurement_theta_min 5.34
_cell_volume 1248.34(8)
_computing_cell_refinement 'Bruker SAINT'
_computing_data_collection 'Bruker APEX3'
_computing_data_reduction 'Bruker SAINT'
_computing_structure_refinement 'SHELXL-2018/1 (Sheldrick, 2018)'
_computing_structure_solution 'SHELXT 2014/5 (Sheldrick, 2014)'
_diffrn_ambient_temperature 100(2)
_diffrn_measured_fraction_theta_full 0.996
_diffrn_measured_fraction_theta_max 0.994
_diffrn_measurement_device_type 'Bruker APEX-II CCD'
_diffrn_measurement_method '\f and \w scans'
_diffrn_radiation_type CuK\a
_diffrn_radiation_wavelength 1.54178
_diffrn_reflns_av_R_equivalents 0.0320
_diffrn_reflns_av_unetI/netI 0.0202
_diffrn_reflns_Laue_measured_fraction_full 0.996
_diffrn_reflns_Laue_measured_fraction_max 0.994
_diffrn_reflns_limit_h_max 10
_diffrn_reflns_limit_h_min -11
_diffrn_reflns_limit_k_max 13
_diffrn_reflns_limit_k_min -13
_diffrn_reflns_limit_l_max 17
_diffrn_reflns_limit_l_min -17
_diffrn_reflns_number 31685
_diffrn_reflns_point_group_measured_fraction_full 0.996
_diffrn_reflns_point_group_measured_fraction_max 0.994
_diffrn_reflns_theta_full 67.679
_diffrn_reflns_theta_max 72.562
_diffrn_reflns_theta_min 3.247
_exptl_absorpt_coefficient_mu 1.595
_exptl_absorpt_correction_T_max 0.7536
_exptl_absorpt_correction_T_min 0.5011
_exptl_absorpt_correction_type multi-scan
_exptl_absorpt_process_details SADABS
_exptl_crystal_colour 'dark blue'
_exptl_crystal_density_diffrn 1.378
_exptl_crystal_description block
_exptl_crystal_F_000 538
_exptl_crystal_size_max 0.423
_exptl_crystal_size_mid 0.200
_exptl_crystal_size_min 0.060
_refine_diff_density_max 0.288
_refine_diff_density_min -0.656
_refine_diff_density_rms 0.043
_refine_ls_extinction_method none
_refine_ls_goodness_of_fit_ref 1.043
_refine_ls_hydrogen_treatment constr
_refine_ls_matrix_type full
_refine_ls_number_parameters 342
_refine_ls_number_reflns 4939
_refine_ls_number_restraints 0
_refine_ls_restrained_S_all 1.043
_refine_ls_R_factor_all 0.0283
_refine_ls_R_factor_gt 0.0270
_refine_ls_shift/su_max 0.000
_refine_ls_shift/su_mean 0.000
_refine_ls_structure_factor_coef Fsqd
_refine_ls_weighting_details 'w=1/[\s^2^(Fo^2^)+(0.0243P)^2^+0.7544P] where P=(Fo^2^+2Fc^2^)/3'
_refine_ls_weighting_scheme calc
_refine_ls_wR_factor_gt 0.0672
_refine_ls_wR_factor_ref 0.0681
_reflns_Friedel_coverage 0.000
_reflns_number_gt 4715
_reflns_number_total 4939
_reflns_threshold_expression 'I > 2\s(I)'
_cod_data_source_file cs1c05689_si_003.cif
_cod_data_source_block cu_molan663_0m_a
_cod_database_code 4519393
_shelx_shelxl_version_number 2018/1
_shelx_space_group_comment
;
The symmetry employed for this shelxl refinement is uniquely defined
by the following loop, which should always be used as a source of
symmetry information in preference to the above space-group names.
They are only intended as comments.
;

loop_
_space_group_symop_operation_xyz
'x, y, z'
'-x, -y, -z'

loop_
_atom_site_label
_atom_site_type_symbol
_atom_site_fract_x
_atom_site_fract_y
_atom_site_fract_z
_atom_site_U_iso_or_equiv
_atom_site_adp_type
_atom_site_occupancy
_atom_site_site_symmetry_order
_atom_site_calc_flag
_atom_site_refinement_flags_posn
_atom_site_refinement_flags_adp
_atom_site_refinement_flags_occupancy
_atom_site_disorder_assembly
_atom_site_disorder_group
Zn1 Zn 0.88415(2) 0.53405(2) 0.43513(2) 0.02758(7) Uani 1 1 d . . . . .
O1 O 0.88881(12) 0.58413(11) 0.55838(7) 0.0314(2) Uani 1 1 d . . . . .
N1 N 0.75856(14) 0.43038(13) 0.41907(9) 0.0255(3) Uani 1 1 d . . . . .
C1 C 0.77733(17) 0.49487(15) 0.25402(10) 0.0244(3) Uani 1 1 d . . . . .
N2 N 0.74139(14) 0.41612(13) 0.33405(8) 0.0247(3) Uani 1 1 d . . . . .
C2 C 0.75602(17) 0.46073(14) 0.16233(10) 0.0232(3) Uani 1 1 d . . . . .
C3 C 0.68559(19) 0.36689(15) 0.16361(10) 0.0274(3) Uani 1 1 d . . . . .
H3 H 0.649991 0.322796 0.224059 0.033 Uiso 1 1 calc R U . . .
N3 N 0.81548(14) 0.60508(13) 0.24350(9) 0.0256(3) Uani 1 1 d . . . . .
C4 C 0.66716(19) 0.33748(15) 0.07716(11) 0.0277(3) Uani 1 1 d . . . . .
H4 H 0.619114 0.273249 0.079625 0.033 Uiso 1 1 calc R U . . .
N4 N 0.85259(15) 0.64335(13) 0.31364(9) 0.0277(3) Uani 1 1 d . . . . .
C5 C 0.71750(17) 0.40001(14) -0.01305(10) 0.0238(3) Uani 1 1 d . . . . .
C6 C 0.78759(19) 0.49250(15) -0.01373(10) 0.0275(3) Uani 1 1 d . . . . .
H6 H 0.822887 0.536692 -0.074200 0.033 Uiso 1 1 calc R U . . .
C8 C 0.69639(19) 0.36831(16) -0.10673(10) 0.0287(3) Uani 1 1 d . . . . .
H8A H 0.704314 0.439880 -0.157219 0.043 Uiso 1 1 calc R U . . .
H8B H 0.588944 0.360940 -0.094282 0.043 Uiso 1 1 calc R U . . .
H8C H 0.782219 0.283541 -0.129468 0.043 Uiso 1 1 calc R U . . .
C7 C 0.80751(18) 0.52220(16) 0.07223(11) 0.0277(3) Uani 1 1 d . . . . .
H7 H 0.857091 0.585515 0.069302 0.033 Uiso 1 1 calc R U . . .
C9 C 0.70617(17) 0.34430(15) 0.49593(10) 0.0255(3) Uani 1 1 d . . . . .
C10 C 0.65651(18) 0.38507(16) 0.59195(11) 0.0281(3) Uani 1 1 d . . . . .
H10 H 0.657629 0.468094 0.604076 0.034 Uiso 1 1 calc R U . . .
C11 C 0.60570(19) 0.30397(17) 0.66931(11) 0.0310(3) Uani 1 1 d . . . . .
H11 H 0.570282 0.332264 0.734507 0.037 Uiso 1 1 calc R U . . .
C12 C 0.6061(2) 0.18179(18) 0.65238(12) 0.0344(3) Uani 1 1 d . . . . .
H12 H 0.570641 0.126588 0.705667 0.041 Uiso 1 1 calc R U . . .
C13 C 0.6589(2) 0.14045(17) 0.55660(12) 0.0358(4) Uani 1 1 d . . . . .
H13 H 0.661001 0.056079 0.544892 0.043 Uiso 1 1 calc R U . . .
C14 C 0.70805(19) 0.22117(16) 0.47856(11) 0.0312(3) Uani 1 1 d . . . . .
H14 H 0.742970 0.192801 0.413406 0.037 Uiso 1 1 calc R U . . .
C15 C 0.88003(18) 0.76597(15) 0.29031(12) 0.0312(3) Uani 1 1 d . . . . .
C16 C 0.93917(19) 0.80572(18) 0.35627(13) 0.0369(4) Uani 1 1 d . . . . .
H16 H 0.956470 0.752334 0.414685 0.044 Uiso 1 1 calc R U . . .
C17 C 0.9724(2) 0.92215(19) 0.33668(16) 0.0451(5) Uani 1 1 d . . . . .
H17 H 1.013662 0.947856 0.381339 0.054 Uiso 1 1 calc R U . . .
C18 C 0.9461(2) 1.00119(18) 0.25294(18) 0.0506(5) Uani 1 1 d . . . . .
H18 H 0.968983 1.081267 0.239612 0.061 Uiso 1 1 calc R U . . .
C19 C 0.8856(3) 0.96269(18) 0.18800(18) 0.0533(5) Uani 1 1 d . . . . .
H19 H 0.866846 1.017213 0.130245 0.064 Uiso 1 1 calc R U . . .
C20 C 0.8525(2) 0.84584(16) 0.20648(15) 0.0431(4) Uani 1 1 d . . . . .
H20 H 0.810913 0.820659 0.161694 0.052 Uiso 1 1 calc R U . . .
C21 C 0.77585(17) 0.67826(15) 0.62097(10) 0.0246(3) Uani 1 1 d . . . . .
C22 C 0.80182(19) 0.68386(16) 0.71141(11) 0.0297(3) Uani 1 1 d . . . . .
H22 H 0.897907 0.622615 0.729265 0.036 Uiso 1 1 calc R U . . .
C23 C 0.6868(2) 0.77931(17) 0.77549(11) 0.0353(4) Uani 1 1 d . . . . .
H23 H 0.705045 0.783323 0.837142 0.042 Uiso 1 1 calc R U . . .
C24 C 0.5464(2) 0.86840(16) 0.75093(12) 0.0326(3) Uani 1 1 d . . . . .
H24 H 0.468098 0.933225 0.795421 0.039 Uiso 1 1 calc R U . . .
C25 C 0.52021(19) 0.86270(16) 0.66084(12) 0.0315(3) Uani 1 1 d . . . . .
H25 H 0.423745 0.923845 0.643353 0.038 Uiso 1 1 calc R U . . .
C26 C 0.63527(19) 0.76736(16) 0.59588(11) 0.0301(3) Uani 1 1 d . . . . .
H26 H 0.617051 0.763583 0.534169 0.036 Uiso 1 1 calc R U . . .
C27 C 0.8669(4) 0.8465(3) -0.0397(2) 0.0355(7) Uani 0.5 1 d . . P A -1
H27A H 0.904735 0.808507 -0.104107 0.053 Uiso 0.5 1 calc R U P A -1
H27B H 0.885782 0.774062 0.011393 0.053 Uiso 0.5 1 calc R U P A -1
H27C H 0.927345 0.903354 -0.038599 0.053 Uiso 0.5 1 calc R U P A -1
C28 C 0.6766(15) 0.9334(13) -0.0196(11) 0.0332(19) Uani 0.5 1 d G . P A -1
C29 C 0.5646(14) 0.8840(12) 0.0466(10) 0.0268(13) Uani 0.5 1 d G . P A -1
H29 H 0.602070 0.801231 0.082483 0.032 Uiso 0.5 1 calc R U P A -1
C30 C 0.3979(14) 0.9558(12) 0.0604(10) 0.0307(15) Uani 0.5 1 d G . P A -1
H30 H 0.321328 0.922075 0.105627 0.037 Uiso 0.5 1 calc R U P A -1
C31 C 0.3431(15) 1.0770(12) 0.0079(10) 0.036(2) Uani 0.5 1 d G . P A -1
H31 H 0.229081 1.126059 0.017299 0.043 Uiso 0.5 1 calc R U P A -1
C32 C 0.4550(16) 1.1264(13) -0.0583(11) 0.045(3) Uani 0.5 1 d G . P A -1
H32 H 0.417577 1.209201 -0.094173 0.054 Uiso 0.5 1 calc R U P A -1
C33 C 0.6218(16) 1.0546(14) -0.0721(11) 0.039(2) Uani 0.5 1 d G . P A -1
H33 H 0.698321 1.088359 -0.117319 0.047 Uiso 0.5 1 calc R U P A -1

loop_
_atom_site_aniso_label
_atom_site_aniso_U_11
_atom_site_aniso_U_22
_atom_site_aniso_U_33
_atom_site_aniso_U_23
_atom_site_aniso_U_13
_atom_site_aniso_U_12
Zn1 0.02090(11) 0.04291(13) 0.02229(11) -0.01638(8) -0.00777(8) -0.00767(9)
O1 0.0210(5) 0.0480(6) 0.0251(5) -0.0218(5) -0.0072(4) -0.0038(5)
N1 0.0203(6) 0.0373(7) 0.0202(6) -0.0113(5) -0.0074(5) -0.0061(5)
C1 0.0192(7) 0.0340(7) 0.0219(7) -0.0107(6) -0.0076(5) -0.0062(6)
N2 0.0199(6) 0.0363(7) 0.0190(6) -0.0107(5) -0.0075(4) -0.0057(5)
C2 0.0197(6) 0.0309(7) 0.0204(7) -0.0095(5) -0.0082(5) -0.0051(6)
C3 0.0325(8) 0.0342(8) 0.0199(7) -0.0027(6) -0.0094(6) -0.0142(6)
N3 0.0201(6) 0.0338(6) 0.0252(6) -0.0138(5) -0.0089(5) -0.0048(5)
C4 0.0341(8) 0.0319(7) 0.0240(7) -0.0048(6) -0.0109(6) -0.0153(6)
N4 0.0204(6) 0.0351(7) 0.0300(6) -0.0158(5) -0.0100(5) -0.0044(5)
C5 0.0226(7) 0.0292(7) 0.0200(7) -0.0076(5) -0.0078(5) -0.0055(6)
C6 0.0305(8) 0.0357(8) 0.0190(7) -0.0043(6) -0.0060(6) -0.0137(6)
C8 0.0335(8) 0.0362(8) 0.0202(7) -0.0081(6) -0.0096(6) -0.0120(6)
C7 0.0279(7) 0.0355(8) 0.0251(7) -0.0083(6) -0.0064(6) -0.0147(6)
C9 0.0189(7) 0.0367(8) 0.0209(7) -0.0079(6) -0.0088(5) -0.0048(6)
C10 0.0235(7) 0.0372(8) 0.0239(7) -0.0110(6) -0.0092(6) -0.0054(6)
C11 0.0260(7) 0.0453(9) 0.0205(7) -0.0090(6) -0.0084(6) -0.0068(7)
C12 0.0332(8) 0.0439(9) 0.0276(8) -0.0010(7) -0.0125(6) -0.0123(7)
C13 0.0408(9) 0.0385(9) 0.0321(8) -0.0064(7) -0.0151(7) -0.0125(7)
C14 0.0319(8) 0.0387(8) 0.0248(7) -0.0110(6) -0.0114(6) -0.0079(7)
C15 0.0207(7) 0.0304(8) 0.0430(9) -0.0192(7) -0.0126(6) 0.0004(6)
C16 0.0262(8) 0.0428(9) 0.0452(10) -0.0224(7) -0.0132(7) -0.0054(7)
C17 0.0297(9) 0.0435(10) 0.0685(13) -0.0307(9) -0.0200(8) -0.0036(7)
C18 0.0417(10) 0.0289(9) 0.0874(16) -0.0204(9) -0.0306(10) -0.0023(8)
C19 0.0572(12) 0.0282(9) 0.0837(15) -0.0062(9) -0.0452(12) -0.0042(8)
C20 0.0457(10) 0.0273(8) 0.0650(12) -0.0108(8) -0.0373(9) -0.0022(7)
C21 0.0232(7) 0.0330(7) 0.0205(7) -0.0118(5) -0.0012(5) -0.0121(6)
C22 0.0322(8) 0.0346(8) 0.0221(7) -0.0090(6) -0.0085(6) -0.0078(6)
C23 0.0443(9) 0.0376(8) 0.0227(7) -0.0127(6) -0.0068(7) -0.0100(7)
C24 0.0373(9) 0.0291(8) 0.0280(8) -0.0127(6) 0.0011(6) -0.0104(7)
C25 0.0271(8) 0.0325(8) 0.0331(8) -0.0076(6) -0.0051(6) -0.0081(6)
C26 0.0262(7) 0.0416(9) 0.0251(7) -0.0110(6) -0.0070(6) -0.0111(7)
C27 0.0344(17) 0.0392(17) 0.0302(16) 0.0014(13) -0.0055(13) -0.0135(14)
C28 0.049(3) 0.040(4) 0.022(3) -0.002(3) -0.009(2) -0.028(3)
C29 0.038(3) 0.021(2) 0.027(3) 0.007(2) -0.016(2) -0.014(3)
C30 0.044(3) 0.030(3) 0.027(3) 0.003(3) -0.011(3) -0.023(3)
C31 0.057(5) 0.021(3) 0.034(5) 0.000(3) -0.029(5) -0.006(4)
C32 0.074(7) 0.032(4) 0.034(4) 0.005(3) -0.018(4) -0.024(4)
C33 0.055(4) 0.031(3) 0.032(4) 0.004(2) -0.012(3) -0.019(3)

loop_
_atom_type_symbol
_atom_type_description
_atom_type_scat_dispersion_real
_atom_type_scat_dispersion_imag
_atom_type_scat_source
C C 0.0181 0.0091 'International Tables Vol C Tables 4.2.6.8 and 6.1.1.4'
H H 0.0000 0.0000 'International Tables Vol C Tables 4.2.6.8 and 6.1.1.4'
N N 0.0311 0.0180 'International Tables Vol C Tables 4.2.6.8 and 6.1.1.4'
O O 0.0492 0.0322 'International Tables Vol C Tables 4.2.6.8 and 6.1.1.4'
Zn Zn -1.5491 0.6778 'International Tables Vol C Tables 4.2.6.8 and 6.1.1.4'

loop_
_geom_angle_atom_site_label_1
_geom_angle_atom_site_label_2
_geom_angle_atom_site_label_3
_geom_angle
_geom_angle_site_symmetry_1
_geom_angle_site_symmetry_3
_geom_angle_publ_flag
O1 Zn1 N4 129.69(5) . . ?
O1 Zn1 N1 126.12(5) . . ?
N4 Zn1 N1 92.25(5) . . ?
O1 Zn1 O1 80.09(4) . 2_766 ?
N4 Zn1 O1 118.30(5) . 2_766 ?
N1 Zn1 O1 111.38(5) . 2_766 ?
O1 Zn1 Zn1 40.79(3) . 2_766 ?
N4 Zn1 Zn1 136.48(4) . 2_766 ?
N1 Zn1 Zn1 128.37(4) . 2_766 ?
O1 Zn1 Zn1 39.30(3) 2_766 2_766 ?
C21 O1 Zn1 131.06(9) . . ?
C21 O1 Zn1 128.92(9) . 2_766 ?
Zn1 O1 Zn1 99.90(4) . 2_766 ?
N2 N1 C9 113.73(12) . . ?
N2 N1 Zn1 123.17(10) . . ?
C9 N1 Zn1 122.06(9) . . ?
N3 C1 N2 131.63(12) . . ?
N3 C1 C2 114.12(13) . . ?
N2 C1 C2 113.98(12) . . ?
N1 N2 C1 121.49(12) . . ?
C7 C2 C3 117.86(12) . . ?
C7 C2 C1 120.23(13) . . ?
C3 C2 C1 121.91(13) . . ?
C4 C3 C2 120.55(14) . . ?
C4 C3 H3 119.7 . . ?
C2 C3 H3 119.7 . . ?
N4 N3 C1 122.46(13) . . ?
C3 C4 C5 121.57(14) . . ?
C3 C4 H4 119.2 . . ?
C5 C4 H4 119.2 . . ?
N3 N4 C15 113.89(13) . . ?
N3 N4 Zn1 122.89(10) . . ?
C15 N4 Zn1 123.06(9) . . ?
C6 C5 C4 117.52(13) . . ?
C6 C5 C8 121.09(13) . . ?
C4 C5 C8 121.39(13) . . ?
C5 C6 C7 121.43(14) . . ?
C5 C6 H6 119.3 . . ?
C7 C6 H6 119.3 . . ?
C5 C8 H8A 109.5 . . ?
C5 C8 H8B 109.5 . . ?
H8A C8 H8B 109.5 . . ?
C5 C8 H8C 109.5 . . ?
H8A C8 H8C 109.5 . . ?
H8B C8 H8C 109.5 . . ?
C2 C7 C6 121.07(13) . . ?
C2 C7 H7 119.5 . . ?
C6 C7 H7 119.5 . . ?
C14 C9 C10 120.04(14) . . ?
C14 C9 N1 122.28(13) . . ?
C10 C9 N1 117.65(13) . . ?
C11 C10 C9 119.70(14) . . ?
C11 C10 H10 120.1 . . ?
C9 C10 H10 120.1 . . ?
C10 C11 C12 120.50(14) . . ?
C10 C11 H11 119.7 . . ?
C12 C11 H11 119.7 . . ?
C11 C12 C13 119.53(16) . . ?
C11 C12 H12 120.2 . . ?
C13 C12 H12 120.2 . . ?
C14 C13 C12 120.56(16) . . ?
C14 C13 H13 119.7 . . ?
C12 C13 H13 119.7 . . ?
C13 C14 C9 119.65(14) . . ?
C13 C14 H14 120.2 . . ?
C9 C14 H14 120.2 . . ?
C20 C15 C16 119.29(16) . . ?
C20 C15 N4 123.34(13) . . ?
C16 C15 N4 117.36(15) . . ?
C17 C16 C15 120.26(18) . . ?
C17 C16 H16 119.9 . . ?
C15 C16 H16 119.9 . . ?
C18 C17 C16 120.48(16) . . ?
C18 C17 H17 119.8 . . ?
C16 C17 H17 119.8 . . ?
C17 C18 C19 119.33(18) . . ?
C17 C18 H18 120.3 . . ?
C19 C18 H18 120.3 . . ?
C20 C19 C18 120.8(2) . . ?
C20 C19 H19 119.6 . . ?
C18 C19 H19 119.6 . . ?
C15 C20 C19 119.80(16) . . ?
C15 C20 H20 120.1 . . ?
C19 C20 H20 120.1 . . ?
O1 C21 C26 120.76(12) . . ?
O1 C21 C22 119.50(13) . . ?
C26 C21 C22 119.73(13) . . ?
C23 C22 C21 119.67(15) . . ?
C23 C22 H22 120.2 . . ?
C21 C22 H22 120.2 . . ?
C24 C23 C22 120.88(14) . . ?
C24 C23 H23 119.6 . . ?
C22 C23 H23 119.6 . . ?
C23 C24 C25 119.48(14) . . ?
C23 C24 H24 120.3 . . ?
C25 C24 H24 120.3 . . ?
C24 C25 C26 120.05(15) . . ?
C24 C25 H25 120.0 . . ?
C26 C25 H25 120.0 . . ?
C21 C26 C25 120.18(14) . . ?
C21 C26 H26 119.9 . . ?
C25 C26 H26 119.9 . . ?
C28 C27 H27A 109.5 . . ?
C28 C27 H27B 109.5 . . ?
H27A C27 H27B 109.5 . . ?
C28 C27 H27C 109.5 . . ?
H27A C27 H27C 109.5 . . ?
H27B C27 H27C 109.5 . . ?
C29 C28 C33 120.0 . . ?
C29 C28 C27 119.6(6) . . ?
C33 C28 C27 120.3(6) . . ?
C30 C29 C28 120.0 . . ?
C30 C29 H29 120.0 . . ?
C28 C29 H29 120.0 . . ?
C31 C30 C29 120.0 . . ?
C31 C30 H30 120.0 . . ?
C29 C30 H30 120.0 . . ?
C32 C31 C30 120.0 . . ?
C32 C31 H31 120.0 . . ?
C30 C31 H31 120.0 . . ?
C31 C32 C33 120.0 . . ?
C31 C32 H32 120.0 . . ?
C33 C32 H32 120.0 . . ?
C32 C33 C28 120.0 . . ?
C32 C33 H33 120.0 . . ?
C28 C33 H33 120.0 . . ?

loop_
_geom_bond_atom_site_label_1
_geom_bond_atom_site_label_2
_geom_bond_distance
_geom_bond_site_symmetry_2
_geom_bond_publ_flag
Zn1 O1 1.9352(10) . ?
Zn1 N4 1.9612(13) . ?
Zn1 N1 1.9694(12) . ?
Zn1 O1 1.9959(10) 2_766 ?
Zn1 Zn1 3.0095(4) 2_766 ?
O1 C21 1.3617(17) . ?
N1 N2 1.3048(16) . ?
N1 C9 1.420(2) . ?
C1 N3 1.347(2) . ?
C1 N2 1.351(2) . ?
C1 C2 1.4961(18) . ?
C2 C7 1.390(2) . ?
C2 C3 1.397(2) . ?
C3 C4 1.390(2) . ?
C3 H3 0.9500 . ?
N3 N4 1.3129(16) . ?
C4 C5 1.394(2) . ?
C4 H4 0.9500 . ?
N4 C15 1.420(2) . ?
C5 C6 1.384(2) . ?
C5 C8 1.5107(18) . ?
C6 C7 1.392(2) . ?
C6 H6 0.9500 . ?
C8 H8A 0.9800 . ?
C8 H8B 0.9800 . ?
C8 H8C 0.9800 . ?
C7 H7 0.9500 . ?
C9 C14 1.393(2) . ?
C9 C10 1.3973(19) . ?
C10 C11 1.384(2) . ?
C10 H10 0.9500 . ?
C11 C12 1.386(2) . ?
C11 H11 0.9500 . ?
C12 C13 1.394(2) . ?
C12 H12 0.9500 . ?
C13 C14 1.382(2) . ?
C13 H13 0.9500 . ?
C14 H14 0.9500 . ?
C15 C20 1.383(3) . ?
C15 C16 1.402(2) . ?
C16 C17 1.381(3) . ?
C16 H16 0.9500 . ?
C17 C18 1.376(3) . ?
C17 H17 0.9500 . ?
C18 C19 1.391(3) . ?
C18 H18 0.9500 . ?
C19 C20 1.385(3) . ?
C19 H19 0.9500 . ?
C20 H20 0.9500 . ?
C21 C26 1.382(2) . ?
C21 C22 1.389(2) . ?
C22 C23 1.387(2) . ?
C22 H22 0.9500 . ?
C23 C24 1.378(2) . ?
C23 H23 0.9500 . ?
C24 C25 1.386(2) . ?
C24 H24 0.9500 . ?
C25 C26 1.393(2) . ?
C25 H25 0.9500 . ?
C26 H26 0.9500 . ?
C27 C28 1.592(13) . ?
C27 H27A 0.9800 . ?
C27 H27B 0.9800 . ?
C27 H27C 0.9800 . ?
C28 C29 1.3900 . ?
C28 C33 1.3900 . ?
C29 C30 1.3900 . ?
C29 H29 0.9500 . ?
C30 C31 1.3900 . ?
C30 H30 0.9500 . ?
C31 C32 1.3900 . ?
C31 H31 0.9500 . ?
C32 C33 1.3900 . ?
C32 H32 0.9500 . ?
C33 H33 0.9500 . ?
